data_7053015
loop_
_publ_author_name
'Harikrishnan, Adhikesavan'
'Selvakumar, Jayaraman'
'Gnanamani, Elumalai'
'Bhattacharya, Suman'
'Ramanathan, Chinnasamy Ramaraj'

_publ_section_title
;
 Friedel--Crafts hydroxyalkylation through activation of a carbonyl group
 using AlBr3: an easy access to pyridyl aryl/heteroaryl carbinols
;
_journal_issue 3
_journal_name_full 'New Journal of Chemistry'
_journal_page_first 563
_journal_paper_doi 10.1039/c2nj40871f
_journal_volume 37
_journal_year 2013
_chemical_formula_moiety 'C14 H12 N2 O'
_chemical_formula_sum 'C14 H12 N2 O'
_chemical_formula_weight 224.26
_chemical_melting_point 433
_chemical_name_common (1H-indol-3-yl)(pyridin-2-yl)methanol
_chemical_name_systematic
;
(1H-indol-3-yl)(pyridin-2-yl)methanol
;
_space_group_crystal_system orthorhombic
_space_group_IT_number 29
_space_group_name_Hall 'P 2c -2ac'
_space_group_name_H-M_alt 'P c a 21'
_symmetry_space_group_name_Hall 'P 2c -2ac'
_symmetry_space_group_name_H-M 'P c a 21'
_atom_sites_solution_hydrogens geom
_atom_sites_solution_primary direct
_atom_sites_solution_secondary difmap
_audit_creation_date 2012-10-28
_audit_creation_method
;
Olex2 1.2
(compiled 2012.05.09 svn.r2324, GUI svn.r4230)
;
_cell_angle_alpha 90.00
_cell_angle_beta 90.00
_cell_angle_gamma 90.00
_cell_formula_units_Z 4
_cell_length_a 10.6147(5)
_cell_length_b 11.5927(5)
_cell_length_c 9.2553(4)
_cell_measurement_reflns_used 2594
_cell_measurement_temperature 298(2)
_cell_measurement_theta_max 29.2356
_cell_measurement_theta_min 2.8105
_cell_volume 1138.89(9)
_computing_cell_refinement
;
CrysAlisPro, Oxford Diffraction Ltd.,
Version 1.171.34.44 (release 25-10-2010 CrysAlis171 .NET)
(compiled Oct 25 2010,18:11:34)
;
_computing_data_collection
;
CrysAlisPro, Oxford Diffraction Ltd.,
Version 1.171.34.44 (release 25-10-2010 CrysAlis171 .NET)
(compiled Oct 25 2010,18:11:34)
;
_computing_data_reduction
;
CrysAlisPro, Oxford Diffraction Ltd.,
Version 1.171.34.44 (release 25-10-2010 CrysAlis171 .NET)
(compiled Oct 25 2010,18:11:34)
;
_computing_molecular_graphics
;
O. V. Dolomanov, L. J. Bourhis, R. J. Gildea, J. A. K. Howard and H. Puschmann,
OLEX2: a complete structure solution, refinement and analysis program.
J. Appl. Cryst. (2009). 42, 339-341.
;
_computing_publication_material
;
O. V. Dolomanov, L. J. Bourhis, R. J. Gildea, J. A. K. Howard and H. Puschmann,
OLEX2: a complete structure solution, refinement and analysis program.
J. Appl. Cryst. (2009). 42, 339-341.
;
_computing_structure_refinement
;
SHELXL, G.M. Sheldrick, Acta Cryst.
(2008). A64, 112-122
;
_computing_structure_solution
;
SHELXS, G.M. Sheldrick, Acta Cryst.
(2008). A64, 112-122
;
_diffrn_ambient_temperature 298(2)
_diffrn_detector_area_resol_mean 15.9821
_diffrn_measured_fraction_theta_full 0.998
_diffrn_measured_fraction_theta_max 0.998
_diffrn_measurement_details
;
1 omega -81.00 -49.00 1.0000 10.0000
omega____ theta____ kappa____ phi______ frames
- -17.9647 -37.0000 -60.0000 32

2 omega -27.00 88.00 1.0000 10.0000
omega____ theta____ kappa____ phi______ frames
- 19.6053 0.0000 -120.0000 115

3 omega 34.00 85.00 1.0000 10.0000
omega____ theta____ kappa____ phi______ frames
- 19.6053 179.0000 -120.0000 51

4 omega -90.00 -65.00 1.0000 10.0000
omega____ theta____ kappa____ phi______ frames
- -17.9647 -37.0000 0.0000 25
;
_diffrn_measurement_device_type 'Xcalibur, Eos'
_diffrn_measurement_method '\w scans'
_diffrn_orient_matrix_UB_11 0.0176210000
_diffrn_orient_matrix_UB_12 -0.0249176000
_diffrn_orient_matrix_UB_13 0.0670005000
_diffrn_orient_matrix_UB_21 -0.0412946000
_diffrn_orient_matrix_UB_22 0.0382098000
_diffrn_orient_matrix_UB_23 0.0365698000
_diffrn_orient_matrix_UB_31 -0.0495252000
_diffrn_orient_matrix_UB_32 -0.0407708000
_diffrn_orient_matrix_UB_33 -0.0065806000
_diffrn_radiation_monochromator graphite
_diffrn_radiation_type 'Mo K\a'
_diffrn_radiation_wavelength 0.7107
_diffrn_reflns_av_R_equivalents 0.0248
_diffrn_reflns_av_unetI/netI 0.0302
_diffrn_reflns_limit_h_max 12
_diffrn_reflns_limit_h_min -12
_diffrn_reflns_limit_k_max 13
_diffrn_reflns_limit_k_min -13
_diffrn_reflns_limit_l_max 11
_diffrn_reflns_limit_l_min -11
_diffrn_reflns_number 4040
_diffrn_reflns_theta_full 25.00
_diffrn_reflns_theta_max 25.00
_diffrn_reflns_theta_min 3.41
_diffrn_source 'Enhance (Mo) X-ray Source'
_exptl_absorpt_coefficient_mu 0.084
_exptl_absorpt_correction_T_max 0.993
_exptl_absorpt_correction_T_min 0.956
_exptl_absorpt_correction_type multi-scan
_exptl_absorpt_process_details
;
CrysAlisPro, Oxford Diffraction Ltd.,
Version 1.171.34.44 (release 25-10-2010 CrysAlis171 .NET)
(compiled Oct 25 2010,18:11:34)
Empirical absorption correction using spherical harmonics,
implemented in SCALE3 ABSPACK scaling algorithm.
;
_exptl_crystal_colour colourless
_exptl_crystal_density_diffrn 1.308
_exptl_crystal_density_method 'not measured'
_exptl_crystal_description plate
_exptl_crystal_F_000 472
_exptl_crystal_size_max 0.45
_exptl_crystal_size_mid 0.4
_exptl_crystal_size_min 0.08
_refine_diff_density_max 0.115
_refine_diff_density_min -0.127
_refine_diff_density_rms 0.031
_refine_ls_abs_structure_details 'Flack H D (1983), Acta Cryst. A39, 876-881'
_refine_ls_abs_structure_Flack -1.3(17)
_refine_ls_extinction_method none
_refine_ls_goodness_of_fit_ref 1.060
_refine_ls_hydrogen_treatment mixed
_refine_ls_matrix_type full
_refine_ls_number_parameters 158
_refine_ls_number_reflns 1944
_refine_ls_number_restraints 1
_refine_ls_restrained_S_all 1.060
_refine_ls_R_factor_all 0.0455
_refine_ls_R_factor_gt 0.0388
_refine_ls_shift/su_max 0.001
_refine_ls_shift/su_mean 0.000
_refine_ls_structure_factor_coef Fsqd
_refine_ls_weighting_details 'calc w=1/[\s^2^(Fo^2^)+(0.0592P)^2^+0.0000P] where P=(Fo^2^+2Fc^2^)/3'
_refine_ls_weighting_scheme calc
_refine_ls_wR_factor_gt 0.0944
_refine_ls_wR_factor_ref 0.1022
_reflns_number_gt 1744
_reflns_number_total 1944
_reflns_threshold_expression >2sigma(I)
_cod_data_source_file c2nj40871f.txt
_cod_data_source_block 2m
_cod_original_cell_volume 1138.90(9)
_cod_database_code 7053015

loop_
_space_group_symop_id
_space_group_symop_operation_xyz
1 'x, y, z'
2 '-x, -y, z+1/2'
3 '-x+1/2, y, z+1/2'
4 'x+1/2, -y, z'

loop_
_atom_site_label
_atom_site_type_symbol
_atom_site_fract_x
_atom_site_fract_y
_atom_site_fract_z
_atom_site_U_iso_or_equiv
_atom_site_adp_type
_atom_site_occupancy
_atom_site_symmetry_multiplicity
_atom_site_calc_flag
_atom_site_refinement_flags
O1 O 0.35551(15) 0.79868(13) 0.21956(16) 0.0536(4) Uani 1 1 d .
C7 C 0.38370(17) 0.91763(15) 0.4239(2) 0.0368(4) Uani 1 1 d .
C1 C 0.37959(19) 0.70374(15) 0.4495(2) 0.0373(4) Uani 1 1 d .
N2 N 0.50892(17) 1.04418(13) 0.5365(2) 0.0479(4) Uani 1 1 d .
H2 H 0.5655 1.0712 0.5938 0.057 Uiso 1 1 calc R
N1 N 0.31093(17) 0.65860(15) 0.5557(2) 0.0531(5) Uani 1 1 d .
C8 C 0.4763(2) 0.93076(16) 0.5239(2) 0.0434(5) Uani 1 1 d .
H8 H 0.5124 0.8709 0.5764 0.052 Uiso 1 1 calc R
C9 C 0.43714(18) 1.10802(16) 0.4436(2) 0.0405(5) Uani 1 1 d .
C6 C 0.32694(18) 0.80701(16) 0.3710(2) 0.0394(5) Uani 1 1 d .
H6 H 0.2354 0.8096 0.3841 0.047 Uiso 1 1 calc R
C13 C 0.26984(18) 1.07646(16) 0.2703(2) 0.0459(5) Uani 1 1 d .
H13 H 0.2138 1.0283 0.2221 0.055 Uiso 1 1 calc R
C10 C 0.4369(2) 1.22610(17) 0.4165(3) 0.0499(5) Uani 1 1 d .
H10 H 0.4919 1.2755 0.4644 0.060 Uiso 1 1 calc R
C14 C 0.35494(16) 1.03175(15) 0.3708(2) 0.0366(4) Uani 1 1 d .
C2 C 0.4969(2) 0.6596(2) 0.4146(3) 0.0618(6) Uani 1 1 d .
H2A H 0.5448 0.6937 0.3422 0.074 Uiso 1 1 calc R
C12 C 0.2707(2) 1.19361(19) 0.2441(3) 0.0561(6) Uani 1 1 d .
H12 H 0.2152 1.2242 0.1766 0.067 Uiso 1 1 calc R
C11 C 0.3528(2) 1.26678(18) 0.3165(3) 0.0564(6) Uani 1 1 d .
H11 H 0.3507 1.3454 0.2966 0.068 Uiso 1 1 calc R
C5 C 0.3580(3) 0.5665(2) 0.6250(3) 0.0722(8) Uani 1 1 d .
H5 H 0.3106 0.5345 0.6993 0.087 Uiso 1 1 calc R
C4 C 0.4716(3) 0.5169(2) 0.5931(3) 0.0748(8) Uani 1 1 d .
H4 H 0.4996 0.4519 0.6424 0.090 Uiso 1 1 calc R
C3 C 0.5420(3) 0.5653(2) 0.4876(3) 0.0798(9) Uani 1 1 d .
H3 H 0.6205 0.5349 0.4646 0.096 Uiso 1 1 calc R
H1 H 0.302(3) 0.749(2) 0.176(4) 0.100(11) Uiso 1 1 d .

loop_
_atom_site_aniso_label
_atom_site_aniso_U_11
_atom_site_aniso_U_22
_atom_site_aniso_U_33
_atom_site_aniso_U_23
_atom_site_aniso_U_13
_atom_site_aniso_U_12
O1 0.0695(10) 0.0599(10) 0.0315(8) -0.0004(8) -0.0017(7) -0.0259(8)
C7 0.0380(9) 0.0396(10) 0.0327(10) 0.0006(9) 0.0000(9) -0.0033(8)
C1 0.0427(10) 0.0366(9) 0.0326(10) -0.0061(9) 0.0039(8) -0.0063(9)
N2 0.0532(10) 0.0461(9) 0.0443(10) -0.0045(10) -0.0171(9) -0.0064(8)
N1 0.0590(10) 0.0502(10) 0.0501(12) 0.0109(9) 0.0083(10) -0.0027(8)
C8 0.0497(12) 0.0407(10) 0.0398(12) 0.0039(10) -0.0088(10) -0.0041(9)
C9 0.0424(11) 0.0425(9) 0.0367(10) -0.0028(10) 0.0042(9) 0.0001(9)
C6 0.0388(10) 0.0461(11) 0.0333(11) 0.0011(9) -0.0009(9) -0.0102(8)
C13 0.0423(10) 0.0547(11) 0.0408(12) 0.0011(11) -0.0031(10) 0.0050(10)
C10 0.0561(12) 0.0410(10) 0.0527(13) -0.0044(11) 0.0062(11) -0.0061(9)
C14 0.0343(9) 0.0440(10) 0.0317(10) -0.0011(9) 0.0047(8) -0.0005(8)
C2 0.0621(15) 0.0734(14) 0.0497(14) -0.0020(12) 0.0094(12) 0.0128(13)
C12 0.0562(13) 0.0610(13) 0.0512(14) 0.0071(11) -0.0029(12) 0.0168(11)
C11 0.0682(14) 0.0417(11) 0.0592(16) 0.0070(12) 0.0131(12) 0.0101(11)
C5 0.096(2) 0.0561(15) 0.0648(18) 0.0205(13) 0.0030(15) -0.0083(16)
C4 0.117(2) 0.0462(13) 0.0607(17) -0.0010(13) -0.0142(17) 0.0206(16)
C3 0.0883(19) 0.0854(19) 0.0655(18) -0.0164(16) -0.0074(17) 0.0461(17)

loop_
_atom_type_symbol
_atom_type_description
_atom_type_scat_dispersion_real
_atom_type_scat_dispersion_imag
_atom_type_scat_source
C C 0.0033 0.0016 'International Tables Vol C Tables 4.2.6.8 and 6.1.1.4'
H H 0.0000 0.0000 'International Tables Vol C Tables 4.2.6.8 and 6.1.1.4'
N N 0.0061 0.0033 'International Tables Vol C Tables 4.2.6.8 and 6.1.1.4'
O O 0.0106 0.0060 'International Tables Vol C Tables 4.2.6.8 and 6.1.1.4'

loop_
_geom_angle_atom_site_label_1
_geom_angle_atom_site_label_2
_geom_angle_atom_site_label_3
_geom_angle
C6 O1 H1 110(2)
C8 C7 C6 127.51(17)
C8 C7 C14 106.38(16)
C14 C7 C6 126.02(17)
N1 C1 C6 117.71(18)
N1 C1 C2 121.29(19)
C2 C1 C6 120.98(19)
C8 N2 H2 125.5
C8 N2 C9 109.05(16)
C9 N2 H2 125.5
C1 N1 C5 117.5(2)
C7 C8 N2 110.47(17)
C7 C8 H8 124.8
N2 C8 H8 124.8
N2 C9 C10 130.31(19)
N2 C9 C14 107.78(16)
C10 C9 C14 121.91(19)
O1 C6 C7 106.91(16)
O1 C6 C1 109.77(17)
O1 C6 H6 109.4
C7 C6 C1 111.90(16)
C7 C6 H6 109.4
C1 C6 H6 109.4
C14 C13 H13 120.7
C12 C13 H13 120.7
C12 C13 C14 118.55(19)
C9 C10 H10 121.3
C11 C10 C9 117.5(2)
C11 C10 H10 121.3
C9 C14 C7 106.31(16)
C13 C14 C7 134.70(17)
C13 C14 C9 119.00(17)
C1 C2 H2A 120.2
C3 C2 C1 119.6(2)
C3 C2 H2A 120.2
C13 C12 H12 119.3
C13 C12 C11 121.4(2)
C11 C12 H12 119.3
C10 C11 C12 121.65(19)
C10 C11 H11 119.2
C12 C11 H11 119.2
N1 C5 H5 118.0
N1 C5 C4 124.0(3)
C4 C5 H5 118.0
C5 C4 H4 121.0
C3 C4 C5 118.0(2)
C3 C4 H4 121.0
C2 C3 H3 120.2
C4 C3 C2 119.6(3)
C4 C3 H3 120.2

loop_
_geom_bond_atom_site_label_1
_geom_bond_atom_site_label_2
_geom_bond_distance
O1 C6 1.437(2)
O1 H1 0.91(3)
C7 C8 1.359(3)
C7 C6 1.499(3)
C7 C14 1.444(3)
C1 N1 1.331(3)
C1 C6 1.508(3)
C1 C2 1.385(3)
N2 H2 0.8600
N2 C8 1.365(2)
N2 C9 1.367(3)
N1 C5 1.342(3)
C8 H8 0.9300
C9 C10 1.392(2)
C9 C14 1.413(3)
C6 H6 0.9800
C13 H13 0.9300
C13 C14 1.396(3)
C13 C12 1.380(3)
C10 H10 0.9300
C10 C11 1.370(3)
C2 H2A 0.9300
C2 C3 1.370(4)
C12 H12 0.9300
C12 C11 1.388(3)
C11 H11 0.9300
C5 H5 0.9300
C5 C4 1.368(4)
C4 H4 0.9300
C4 C3 1.351(4)
C3 H3 0.9300

loop_
_geom_torsion_atom_site_label_1
_geom_torsion_atom_site_label_2
_geom_torsion_atom_site_label_3
_geom_torsion_atom_site_label_4
_geom_torsion
C1 N1 C5 C4 0.0(4)
C1 C2 C3 C4 -0.3(4)
N2 C9 C10 C11 -179.6(2)
N2 C9 C14 C7 -1.1(2)
N2 C9 C14 C13 179.16(19)
N1 C1 C6 O1 -141.50(19)
N1 C1 C6 C7 100.0(2)
N1 C1 C2 C3 2.0(4)
N1 C5 C4 C3 1.6(5)
C8 C7 C6 O1 -116.8(2)
C8 C7 C6 C1 3.4(3)
C8 C7 C14 C9 1.1(2)
C8 C7 C14 C13 -179.2(2)
C8 N2 C9 C10 -179.2(2)
C8 N2 C9 C14 0.7(2)
C9 N2 C8 C7 0.0(2)
C9 C10 C11 C12 -0.2(3)
C6 C7 C8 N2 175.91(19)
C6 C7 C14 C9 -175.56(17)
C6 C7 C14 C13 4.1(3)
C6 C1 N1 C5 179.8(2)
C6 C1 C2 C3 -179.7(2)
C13 C12 C11 C10 0.3(4)
C10 C9 C14 C7 178.76(18)
C10 C9 C14 C13 -0.9(3)
C14 C7 C8 N2 -0.7(2)
C14 C7 C6 O1 59.2(2)
C14 C7 C6 C1 179.40(16)
C14 C9 C10 C11 0.5(3)
C14 C13 C12 C11 -0.8(3)
C2 C1 N1 C5 -1.9(3)
C2 C1 C6 O1 40.2(2)
C2 C1 C6 C7 -78.3(2)
C12 C13 C14 C7 -178.6(2)
C12 C13 C14 C9 1.0(3)
C5 C4 C3 C2 -1.4(4)
